data_7224050
loop_
_publ_author_name
'Hou, Juan-Juan'
'Li, Xiao-Qing'
'Tian, Bao-Qiang'
'Zhang, Xian-Ming'

_publ_section_title
;
 Genuine supramolecular isomers based on Y-shaped pyridinedicarboxylate
 ligands with distinct topology: 2D 63layer, kgd layer to 3D rtl net
;
_journal_issue 12
_journal_name_full CrystEngComm
_journal_page_first 2065
_journal_paper_doi 10.1039/C5CE02284C
_journal_volume 18
_journal_year 2016
_chemical_formula_sum 'C13 H11 Co N O6'
_chemical_formula_weight 336.16
_space_group_crystal_system triclinic
_space_group_IT_number 2
_space_group_name_Hall '-P 1'
_space_group_name_H-M_alt 'P -1'
_symmetry_space_group_name_Hall '-P 1'
_symmetry_space_group_name_H-M 'P -1'
_atom_sites_solution_hydrogens geom
_audit_block_doi 10.5517/cc1k8gt3
_audit_creation_method SHELXL-2014/7
_audit_update_record
;
2015-11-20 deposited with the CCDC.
2016-01-28 downloaded from the CCDC.
;
_cell_angle_alpha 106.5880(10)
_cell_angle_beta 96.0840(10)
_cell_angle_gamma 92.9930(10)
_cell_formula_units_Z 8
_cell_length_a 6.4023(3)
_cell_length_b 16.0344(6)
_cell_length_c 25.6980(10)
_cell_measurement_temperature 273(2)
_cell_volume 2504.62(18)
_computing_structure_refinement 'SHELXL-2014/7 (Sheldrick, 2014)'
_diffrn_ambient_temperature 273(2)
_diffrn_measured_fraction_theta_full 0.983
_diffrn_measured_fraction_theta_max 0.968
_diffrn_measurement_device_type 'CCD area detector'
_diffrn_radiation_type MoK\a
_diffrn_radiation_wavelength 0.71073
_diffrn_reflns_av_R_equivalents 0.0200
_diffrn_reflns_av_unetI/netI 0.0482
_diffrn_reflns_Laue_measured_fraction_full 0.983
_diffrn_reflns_Laue_measured_fraction_max 0.968
_diffrn_reflns_limit_h_max 5
_diffrn_reflns_limit_h_min -8
_diffrn_reflns_limit_k_max 17
_diffrn_reflns_limit_k_min -20
_diffrn_reflns_limit_l_max 32
_diffrn_reflns_limit_l_min -31
_diffrn_reflns_number 14831
_diffrn_reflns_point_group_measured_fraction_full 0.983
_diffrn_reflns_point_group_measured_fraction_max 0.968
_diffrn_reflns_theta_full 25.242
_diffrn_reflns_theta_max 27.000
_diffrn_reflns_theta_min 1.330
_exptl_absorpt_coefficient_mu 1.399
_exptl_crystal_colour pink
_exptl_crystal_density_diffrn 1.783
_exptl_crystal_description plate
_exptl_crystal_F_000 1368
_exptl_crystal_size_max 0.410
_exptl_crystal_size_mid 0.220
_exptl_crystal_size_min 0.100
_refine_diff_density_max 1.166
_refine_diff_density_min -0.548
_refine_diff_density_rms 0.137
_refine_ls_extinction_method none
_refine_ls_goodness_of_fit_ref 1.063
_refine_ls_hydrogen_treatment constr
_refine_ls_matrix_type full
_refine_ls_number_parameters 757
_refine_ls_number_reflns 10595
_refine_ls_number_restraints 0
_refine_ls_restrained_S_all 1.063
_refine_ls_R_factor_all 0.0636
_refine_ls_R_factor_gt 0.0483
_refine_ls_shift/su_max 0.007
_refine_ls_shift/su_mean 0.001
_refine_ls_structure_factor_coef Fsqd
_refine_ls_weighting_details 'w=1/[\s^2^(Fo^2^)+(0.0847P)^2^+0.2082P] where P=(Fo^2^+2Fc^2^)/3'
_refine_ls_weighting_scheme calc
_refine_ls_wR_factor_gt 0.1313
_refine_ls_wR_factor_ref 0.1419
_reflns_Friedel_coverage 0.000
_reflns_number_gt 8195
_reflns_number_total 10595
_reflns_threshold_expression 'I > 2\s(I)'
_cod_data_source_file c5ce02284c2.cif
_cod_data_source_block 3
_cod_depositor_comments 'Adding full bibliography for 7224048--7224050.cif.'
_cod_database_code 7224050
_shelx_shelxl_version_number 2014/7
_shelx_space_group_comment
;
The symmetry employed for this shelxl refinement is uniquely defined
by the following loop, which should always be used as a source of
symmetry information in preference to the above space-group names.
They are only intended as comments.
;
_shelx_estimated_absorpt_t_min 0.598
_shelx_estimated_absorpt_t_max 0.873

loop_
_space_group_symop_operation_xyz
'x, y, z'
'-x, -y, -z'

loop_
_atom_site_label
_atom_site_type_symbol
_atom_site_fract_x
_atom_site_fract_y
_atom_site_fract_z
_atom_site_U_iso_or_equiv
_atom_site_adp_type
_atom_site_occupancy
_atom_site_site_symmetry_order
_atom_site_calc_flag
_atom_site_refinement_flags_posn
_atom_site_refinement_flags_adp
Co1 Co 0.04822(7) 0.13745(3) 0.46527(2) 0.01729(12) Uani 1 1 d . .
Co2 Co -1.05829(7) -0.35045(3) 0.47919(2) 0.01818(12) Uani 1 1 d . .
Co3 Co -1.51630(7) -0.33029(3) 0.02937(2) 0.01755(12) Uani 1 1 d . .
Co4 Co -1.48608(7) -0.17587(3) -0.03281(2) 0.01811(12) Uani 1 1 d . .
O1 O -1.3178(4) -0.21640(14) 0.03408(9) 0.0198(5) Uani 1 1 d . .
O2 O -1.3087(4) -0.09461(16) 0.10416(10) 0.0308(6) Uani 1 1 d . .
O3 O -0.4072(4) -0.00105(16) 0.43367(9) 0.0270(6) Uani 1 1 d . .
O4 O -0.1318(4) 0.04645(16) 0.40009(9) 0.0270(6) Uani 1 1 d . .
O5 O -0.2317(3) -0.24457(14) 0.47042(9) 0.0192(5) Uani 1 1 d . .
O6 O -0.2144(4) -0.19840(17) 0.39638(10) 0.0304(6) Uani 1 1 d . .
O7 O -1.0884(4) -0.43449(16) 0.06732(9) 0.0269(6) Uani 1 1 d . .
O8 O -1.3529(4) -0.35572(17) 0.09600(9) 0.0277(6) Uani 1 1 d . .
O9 O -2.8840(4) -0.30043(18) -0.38563(10) 0.0337(6) Uani 1 1 d . .
O10 O -2.8803(3) -0.24443(14) -0.45588(9) 0.0193(5) Uani 1 1 d . .
O11 O -1.6587(4) -0.15113(16) -0.09882(9) 0.0262(5) Uani 1 1 d . .
O12 O -1.9027(4) -0.06757(16) -0.06178(9) 0.0262(5) Uani 1 1 d . .
O13 O -1.6839(4) -0.28911(14) -0.03678(9) 0.0195(5) Uani 1 1 d . .
O14 O -1.6843(4) -0.40714(16) -0.10864(10) 0.0324(6) Uani 1 1 d . .
O15 O -2.4856(4) -0.50851(17) -0.44370(10) 0.0324(6) Uani 1 1 d . .
O16 O -2.7743(4) -0.55360(18) -0.41572(10) 0.0330(6) Uani 1 1 d . .
O1W O -0.1187(4) 0.12655(16) 0.52922(10) 0.0278(6) Uani 1 1 d . .
O2W O 0.2567(4) 0.04957(16) 0.48160(10) 0.0267(5) Uani 1 1 d . .
O3W O -1.2373(4) -0.36409(15) 0.54115(10) 0.0272(6) Uani 1 1 d . .
O4W O -0.8395(4) -0.43079(17) 0.49986(11) 0.0342(6) Uani 1 1 d . .
O5W O -1.7476(4) -0.43348(15) 0.01668(10) 0.0262(5) Uani 1 1 d . .
O6W O -1.3623(4) -0.40624(16) -0.03356(10) 0.0274(6) Uani 1 1 d . .
O7W O -1.6422(4) -0.10063(16) 0.03033(10) 0.0296(6) Uani 1 1 d . .
O8W O -1.2595(4) -0.07181(15) -0.01883(10) 0.0283(6) Uani 1 1 d . .
N1 N -0.7051(4) -0.25438(17) 0.08723(11) 0.0191(6) Uani 1 1 d . .
N2 N -0.8580(4) -0.33500(17) 0.41935(11) 0.0203(6) Uani 1 1 d . .
N3 N -2.2514(4) -0.15469(17) -0.40691(10) 0.0182(6) Uani 1 1 d . .
N4 N -2.2957(4) -0.25131(17) -0.09155(11) 0.0192(6) Uani 1 1 d . .
C1 C -0.9047(5) -0.2408(2) 0.07054(13) 0.0193(7) Uani 1 1 d . .
H1A H -0.9670 -0.2736 0.0359 0.023 Uiso 1 1 calc R U
C2 C -1.0201(5) -0.1806(2) 0.10245(13) 0.0193(7) Uani 1 1 d . .
C3 C -0.9298(5) -0.1348(2) 0.15534(13) 0.0223(7) Uani 1 1 d . .
H3A H -1.0036 -0.0935 0.1777 0.027 Uiso 1 1 calc R U
C4 C -0.7305(5) -0.1508(2) 0.17460(13) 0.0216(7) Uani 1 1 d . .
C5 C -0.6252(5) -0.2106(2) 0.13850(13) 0.0223(7) Uani 1 1 d . .
H5A H -0.4899 -0.2209 0.1509 0.027 Uiso 1 1 calc R U
C6 C -0.6269(5) -0.1076(2) 0.23122(13) 0.0222(7) Uani 1 1 d . .
C7 C -0.7329(6) -0.1033(3) 0.27603(15) 0.0307(8) Uani 1 1 d . .
H7A H -0.8731 -0.1256 0.2707 0.037 Uiso 1 1 calc R U
C8 C -0.6316(6) -0.0662(2) 0.32878(14) 0.0295(8) Uani 1 1 d . .
H8A H -0.7042 -0.0641 0.3586 0.035 Uiso 1 1 calc R U
C9 C -0.4224(5) -0.0321(2) 0.33744(13) 0.0215(7) Uani 1 1 d . .
C10 C -0.3183(6) -0.0342(3) 0.29256(14) 0.0310(9) Uani 1 1 d . .
H10A H -0.1799 -0.0098 0.2978 0.037 Uiso 1 1 calc R U
C11 C -0.4191(6) -0.0724(3) 0.23984(14) 0.0344(9) Uani 1 1 d . .
H11A H -0.3468 -0.0743 0.2100 0.041 Uiso 1 1 calc R U
C12 C -1.2312(5) -0.1613(2) 0.07972(13) 0.0192(7) Uani 1 1 d . .
C13 C -0.3131(5) 0.0071(2) 0.39473(13) 0.0208(7) Uani 1 1 d . .
C14 C -0.6549(5) -0.3045(2) 0.43524(13) 0.0202(7) Uani 1 1 d . .
H14A H -0.5980 -0.3000 0.4709 0.024 Uiso 1 1 calc R U
C15 C -0.5259(5) -0.2795(2) 0.40157(13) 0.0197(7) Uani 1 1 d . .
C16 C -0.6095(5) -0.2894(2) 0.34777(13) 0.0232(7) Uani 1 1 d . .
H16A H -0.5278 -0.2718 0.3243 0.028 Uiso 1 1 calc R U
C17 C -0.8144(6) -0.3254(2) 0.32914(14) 0.0246(7) Uani 1 1 d . .
C18 C -0.9313(5) -0.3455(2) 0.36675(13) 0.0229(7) Uani 1 1 d . .
H18A H -1.0707 -0.3679 0.3548 0.027 Uiso 1 1 calc R U
C19 C -0.9091(5) -0.3409(2) 0.27139(13) 0.0236(7) Uani 1 1 d . .
C20 C -0.7965(6) -0.3788(3) 0.22893(15) 0.0318(9) Uani 1 1 d . .
H20A H -0.6605 -0.3935 0.2366 0.038 Uiso 1 1 calc R U
C21 C -0.8852(6) -0.3950(3) 0.17466(14) 0.0304(8) Uani 1 1 d . .
H21A H -0.8090 -0.4213 0.1464 0.036 Uiso 1 1 calc R U
C22 C -1.0875(5) -0.3720(2) 0.16255(13) 0.0208(7) Uani 1 1 d . .
C23 C -1.1970(6) -0.3328(3) 0.20536(14) 0.0319(9) Uani 1 1 d . .
H23A H -1.3315 -0.3164 0.1979 0.038 Uiso 1 1 calc R U
C24 C -1.1092(6) -0.3177(3) 0.25922(14) 0.0333(9) Uani 1 1 d . .
H24A H -1.1857 -0.2916 0.2875 0.040 Uiso 1 1 calc R U
C25 C -0.3068(5) -0.2375(2) 0.42332(13) 0.0197(7) Uani 1 1 d . .
C26 C -1.1825(5) -0.3890(2) 0.10414(13) 0.0193(7) Uani 1 1 d . .
C27 C -2.4563(5) -0.1850(2) -0.42214(12) 0.0182(7) Uani 1 1 d . .
H27A H -2.5178 -0.1863 -0.4568 0.022 Uiso 1 1 calc R U
C28 C -2.5784(5) -0.2140(2) -0.38879(13) 0.0191(7) Uani 1 1 d . .
C29 C -2.4888(5) -0.2084(2) -0.33559(13) 0.0222(7) Uani 1 1 d . .
H29A H -2.5669 -0.2284 -0.3123 0.027 Uiso 1 1 calc R U
C30 C -2.2828(5) -0.1730(2) -0.31805(13) 0.0217(7) Uani 1 1 d . .
C31 C -2.1708(5) -0.1483(2) -0.35544(13) 0.0215(7) Uani 1 1 d . .
H31A H -2.0312 -0.1259 -0.3441 0.026 Uiso 1 1 calc R U
C32 C -2.1725(5) -0.1613(2) -0.26211(13) 0.0229(7) Uani 1 1 d . .
C33 C -2.2614(6) -0.1185(3) -0.21578(14) 0.0288(8) Uani 1 1 d . .
H33A H -2.3964 -0.1003 -0.2193 0.035 Uiso 1 1 calc R U
C34 C -2.1485(6) -0.1029(2) -0.16410(14) 0.0279(8) Uani 1 1 d . .
H34A H -2.2077 -0.0730 -0.1333 0.034 Uiso 1 1 calc R U
C35 C -1.9489(5) -0.1312(2) -0.15779(13) 0.0201(7) Uani 1 1 d . .
C36 C -1.8620(6) -0.1753(3) -0.20429(14) 0.0297(8) Uani 1 1 d . .
H36A H -1.7288 -0.1952 -0.2009 0.036 Uiso 1 1 calc R U
C37 C -1.9740(6) -0.1895(3) -0.25568(14) 0.0312(9) Uani 1 1 d . .
H37A H -1.9141 -0.2187 -0.2865 0.037 Uiso 1 1 calc R U
C38 C -2.7978(5) -0.2565(2) -0.41059(13) 0.0204(7) Uani 1 1 d . .
C39 C -1.8266(5) -0.1152(2) -0.10201(13) 0.0210(7) Uani 1 1 d . .
C40 C -2.0989(5) -0.2658(2) -0.07383(13) 0.0201(7) Uani 1 1 d . .
H40A H -2.0415 -0.2350 -0.0383 0.024 Uiso 1 1 calc R U
C41 C -1.9781(5) -0.3237(2) -0.10557(13) 0.0193(7) Uani 1 1 d . .
C42 C -2.0615(5) -0.3676(2) -0.15916(13) 0.0233(7) Uani 1 1 d . .
H42A H -1.9857 -0.4086 -0.1811 0.028 Uiso 1 1 calc R U
C43 C -2.2585(5) -0.3502(2) -0.18015(13) 0.0224(7) Uani 1 1 d . .
C44 C -2.3690(5) -0.2927(2) -0.14419(13) 0.0231(7) Uani 1 1 d . .
H44A H -2.5029 -0.2821 -0.1574 0.028 Uiso 1 1 calc R U
C45 C -2.3464(5) -0.3920(2) -0.23821(14) 0.0250(8) Uani 1 1 d . .
C46 C -2.2164(6) -0.4036(2) -0.27898(14) 0.0287(8) Uani 1 1 d . .
H46A H -2.0737 -0.3850 -0.2696 0.034 Uiso 1 1 calc R U
C47 C -2.2949(6) -0.4424(2) -0.33366(14) 0.0275(8) Uani 1 1 d . .
H47A H -2.2048 -0.4499 -0.3604 0.033 Uiso 1 1 calc R U
C48 C -2.5077(6) -0.4698(2) -0.34825(13) 0.0232(7) Uani 1 1 d . .
C49 C -2.6400(6) -0.4581(3) -0.30754(15) 0.0353(10) Uani 1 1 d . .
H49A H -2.7830 -0.4761 -0.3170 0.042 Uiso 1 1 calc R U
C50 C -2.5603(6) -0.4196(3) -0.25292(14) 0.0348(9) Uani 1 1 d . .
H50A H -2.6500 -0.4122 -0.2261 0.042 Uiso 1 1 calc R U
C51 C -1.7652(5) -0.3424(2) -0.08299(13) 0.0206(7) Uani 1 1 d . .
C52 C -2.5952(6) -0.5138(2) -0.40754(13) 0.0221(7) Uani 1 1 d . .

loop_
_atom_site_aniso_label
_atom_site_aniso_U_11
_atom_site_aniso_U_22
_atom_site_aniso_U_33
_atom_site_aniso_U_23
_atom_site_aniso_U_13
_atom_site_aniso_U_12
Co1 0.0167(2) 0.0202(2) 0.0128(2) 0.00356(17) -0.00250(18) -0.00185(17)
Co2 0.0178(2) 0.0203(2) 0.0136(2) 0.00290(17) -0.00270(18) -0.00223(17)
Co3 0.0173(2) 0.0210(2) 0.0123(2) 0.00344(17) -0.00271(18) 0.00071(18)
Co4 0.0174(2) 0.0220(2) 0.0128(2) 0.00362(17) -0.00286(18) 0.00063(18)
O1 0.0197(12) 0.0218(12) 0.0144(11) 0.0022(9) -0.0034(9) -0.0007(9)
O2 0.0274(14) 0.0327(14) 0.0249(13) -0.0022(11) -0.0041(11) 0.0117(11)
O3 0.0247(13) 0.0412(15) 0.0153(12) 0.0095(11) 0.0009(10) 0.0012(11)
O4 0.0216(13) 0.0366(14) 0.0155(12) 0.0002(10) -0.0049(10) -0.0074(11)
O5 0.0170(11) 0.0237(12) 0.0157(11) 0.0061(9) -0.0026(9) -0.0007(9)
O6 0.0261(13) 0.0421(16) 0.0237(13) 0.0160(12) -0.0043(11) -0.0108(12)
O7 0.0243(13) 0.0364(14) 0.0160(12) 0.0021(10) 0.0003(10) 0.0010(11)
O8 0.0255(13) 0.0404(15) 0.0170(12) 0.0090(11) -0.0024(10) 0.0081(11)
O9 0.0292(14) 0.0481(17) 0.0242(14) 0.0170(12) -0.0056(12) -0.0126(12)
O10 0.0175(11) 0.0244(12) 0.0143(11) 0.0054(9) -0.0042(9) 0.0001(9)
O11 0.0207(12) 0.0396(15) 0.0181(12) 0.0093(11) -0.0028(10) 0.0067(11)
O12 0.0247(13) 0.0316(14) 0.0164(12) -0.0009(10) -0.0014(10) 0.0019(11)
O13 0.0192(12) 0.0222(12) 0.0147(11) 0.0035(9) -0.0026(9) -0.0004(9)
O14 0.0304(14) 0.0337(15) 0.0255(14) -0.0015(11) -0.0055(12) 0.0095(12)
O15 0.0335(15) 0.0431(16) 0.0185(13) 0.0085(11) 0.0010(12) -0.0085(12)
O16 0.0250(13) 0.0452(16) 0.0168(13) -0.0055(11) -0.0022(11) -0.0133(12)
O1W 0.0271(14) 0.0317(14) 0.0240(13) 0.0066(11) 0.0082(11) -0.0041(11)
O2W 0.0260(13) 0.0334(14) 0.0247(13) 0.0135(11) 0.0050(11) 0.0068(11)
O3W 0.0295(14) 0.0271(13) 0.0234(13) 0.0053(10) 0.0062(11) -0.0055(11)
O4W 0.0370(15) 0.0349(15) 0.0380(16) 0.0188(12) 0.0107(13) 0.0121(12)
O5W 0.0282(14) 0.0234(13) 0.0235(13) 0.0016(10) 0.0041(11) -0.0027(10)
O6W 0.0297(14) 0.0306(14) 0.0217(13) 0.0060(10) 0.0049(11) 0.0077(11)
O7W 0.0300(14) 0.0368(15) 0.0240(13) 0.0093(11) 0.0045(11) 0.0141(12)
O8W 0.0301(14) 0.0253(13) 0.0247(13) 0.0002(10) 0.0048(11) -0.0043(11)
N1 0.0188(14) 0.0210(14) 0.0153(14) 0.0040(11) -0.0028(11) 0.0005(11)
N2 0.0200(14) 0.0256(15) 0.0142(13) 0.0054(11) -0.0002(12) -0.0014(12)
N3 0.0160(13) 0.0239(14) 0.0119(13) 0.0033(11) -0.0039(11) -0.0017(11)
N4 0.0210(14) 0.0222(14) 0.0123(13) 0.0036(11) -0.0021(11) 0.0000(11)
C1 0.0209(17) 0.0211(16) 0.0124(15) 0.0030(13) -0.0045(13) -0.0037(13)
C2 0.0173(16) 0.0248(17) 0.0148(16) 0.0047(13) 0.0005(13) 0.0014(13)
C3 0.0187(16) 0.0279(18) 0.0156(16) 0.0002(14) -0.0012(14) 0.0013(14)
C4 0.0188(16) 0.0259(18) 0.0147(16) 0.0004(13) -0.0039(14) -0.0030(14)
C5 0.0192(17) 0.0271(18) 0.0175(17) 0.0034(14) -0.0027(14) 0.0004(14)
C6 0.0210(17) 0.0271(18) 0.0121(16) -0.0015(13) -0.0064(14) 0.0014(14)
C7 0.0194(18) 0.042(2) 0.0229(19) 0.0008(16) -0.0026(15) -0.0076(16)
C8 0.0240(19) 0.044(2) 0.0150(17) 0.0017(15) 0.0014(15) -0.0073(16)
C9 0.0243(18) 0.0204(17) 0.0163(16) 0.0020(13) -0.0022(14) -0.0011(14)
C10 0.0209(18) 0.047(2) 0.0174(18) -0.0004(16) 0.0001(15) -0.0098(16)
C11 0.026(2) 0.053(3) 0.0168(18) 0.0001(17) 0.0050(16) -0.0048(18)
C12 0.0176(16) 0.0253(17) 0.0128(15) 0.0050(13) -0.0015(13) -0.0034(13)
C13 0.0223(17) 0.0198(16) 0.0167(16) 0.0017(13) -0.0035(14) 0.0033(13)
C14 0.0241(17) 0.0234(17) 0.0114(15) 0.0048(13) -0.0042(14) 0.0016(14)
C15 0.0183(16) 0.0214(17) 0.0165(16) 0.0022(13) -0.0003(13) -0.0003(13)
C16 0.0201(17) 0.035(2) 0.0160(16) 0.0102(14) 0.0023(14) 0.0039(15)
C17 0.0244(18) 0.0327(19) 0.0160(17) 0.0078(14) -0.0024(14) 0.0036(15)
C18 0.0176(16) 0.0289(18) 0.0200(17) 0.0063(14) -0.0027(14) -0.0022(14)
C19 0.0190(17) 0.0344(19) 0.0152(17) 0.0066(14) -0.0040(14) -0.0022(14)
C20 0.0196(18) 0.052(2) 0.0234(19) 0.0116(17) -0.0014(15) 0.0058(17)
C21 0.0269(19) 0.047(2) 0.0163(18) 0.0066(16) -0.0003(15) 0.0105(17)
C22 0.0200(17) 0.0288(18) 0.0114(15) 0.0045(13) -0.0031(13) 0.0011(14)
C23 0.0198(18) 0.057(3) 0.0185(18) 0.0107(17) -0.0029(15) 0.0095(17)
C24 0.0234(19) 0.059(3) 0.0152(18) 0.0066(17) -0.0008(15) 0.0108(18)
C25 0.0186(16) 0.0236(17) 0.0138(16) 0.0019(13) -0.0015(13) 0.0026(13)
C26 0.0195(17) 0.0235(17) 0.0152(16) 0.0082(13) -0.0011(14) -0.0040(13)
C27 0.0205(16) 0.0204(16) 0.0110(15) 0.0020(12) -0.0032(13) 0.0024(13)
C28 0.0163(16) 0.0214(16) 0.0175(16) 0.0039(13) -0.0011(13) 0.0005(13)
C29 0.0192(17) 0.0325(19) 0.0153(16) 0.0094(14) -0.0003(14) -0.0018(14)
C30 0.0185(16) 0.0299(18) 0.0163(16) 0.0081(14) -0.0032(14) 0.0023(14)
C31 0.0182(16) 0.0254(18) 0.0188(17) 0.0058(14) -0.0033(14) -0.0031(13)
C32 0.0189(17) 0.0342(19) 0.0141(16) 0.0085(14) -0.0051(14) -0.0036(14)
C33 0.0189(17) 0.046(2) 0.0212(18) 0.0105(16) -0.0032(15) 0.0080(16)
C34 0.0290(19) 0.040(2) 0.0124(16) 0.0033(15) 0.0013(15) 0.0095(16)
C35 0.0210(17) 0.0265(18) 0.0119(15) 0.0057(13) -0.0027(13) 0.0023(14)
C36 0.0226(18) 0.048(2) 0.0175(18) 0.0073(16) 0.0012(15) 0.0106(17)
C37 0.0237(19) 0.052(2) 0.0152(17) 0.0069(16) -0.0004(15) 0.0062(17)
C38 0.0194(17) 0.0210(17) 0.0183(16) 0.0028(13) -0.0006(14) -0.0001(13)
C39 0.0194(17) 0.0282(18) 0.0151(16) 0.0086(14) -0.0026(14) -0.0023(14)
C40 0.0204(17) 0.0247(17) 0.0138(16) 0.0056(13) -0.0029(13) -0.0004(13)
C41 0.0187(16) 0.0216(17) 0.0158(16) 0.0044(13) -0.0017(13) 0.0004(13)
C42 0.0210(17) 0.0265(18) 0.0173(17) 0.0003(14) -0.0015(14) -0.0008(14)
C43 0.0177(16) 0.0285(18) 0.0161(17) 0.0020(14) -0.0038(14) -0.0032(14)
C44 0.0191(17) 0.0292(18) 0.0183(17) 0.0051(14) -0.0033(14) 0.0009(14)
C45 0.0212(17) 0.0319(19) 0.0163(17) 0.0006(14) -0.0034(14) 0.0007(15)
C46 0.0212(18) 0.038(2) 0.0200(18) 0.0011(15) -0.0038(15) -0.0018(15)
C47 0.0225(18) 0.038(2) 0.0167(17) 0.0005(15) 0.0026(15) -0.0014(16)
C48 0.0246(18) 0.0233(17) 0.0171(17) 0.0014(13) -0.0029(14) -0.0033(14)
C49 0.0174(18) 0.054(3) 0.0192(19) -0.0096(17) -0.0008(15) -0.0078(17)
C50 0.0198(18) 0.057(3) 0.0168(18) -0.0049(17) 0.0043(15) -0.0032(18)
C51 0.0184(16) 0.0266(18) 0.0163(16) 0.0073(14) -0.0006(14) -0.0023(14)
C52 0.0264(18) 0.0201(17) 0.0173(17) 0.0030(13) -0.0005(15) -0.0001(14)

loop_
_atom_type_symbol
_atom_type_description
_atom_type_scat_dispersion_real
_atom_type_scat_dispersion_imag
_atom_type_scat_source
C C 0.0033 0.0016 'International Tables Vol C Tables 4.2.6.8 and 6.1.1.4'
H H 0.0000 0.0000 'International Tables Vol C Tables 4.2.6.8 and 6.1.1.4'
N N 0.0061 0.0033 'International Tables Vol C Tables 4.2.6.8 and 6.1.1.4'
O O 0.0106 0.0060 'International Tables Vol C Tables 4.2.6.8 and 6.1.1.4'
Co Co 0.3494 0.9721 'International Tables Vol C Tables 4.2.6.8 and 6.1.1.4'

loop_
_geom_angle_atom_site_label_1
_geom_angle_atom_site_label_2
_geom_angle_atom_site_label_3
_geom_angle
_geom_angle_site_symmetry_1
_geom_angle_site_symmetry_3
O4 Co1 O2W 95.03(10) . .
O4 Co1 O1W 99.90(10) . .
O2W Co1 O1W 90.79(10) . .
O4 Co1 O10 94.41(9) . 2_255
O2W Co1 O10 169.75(9) . 2_255
O1W Co1 O10 91.52(9) . 2_255
O4 Co1 N3 86.39(10) . 2_355
O2W Co1 N3 86.02(10) . 2_355
O1W Co1 N3 173.19(10) . 2_355
O10 Co1 N3 90.60(9) 2_255 2_355
O4 Co1 O5 173.70(9) . 2_556
O2W Co1 O5 90.24(9) . 2_556
O1W Co1 O5 83.44(9) . 2_556
O10 Co1 O5 80.11(8) 2_255 2_556
N3 Co1 O5 90.55(9) 2_355 2_556
O16 Co2 O4W 95.50(11) 2_145 .
O16 Co2 O3W 97.39(10) 2_145 .
O4W Co2 O3W 91.21(10) . .
O16 Co2 O5 97.57(10) 2_145 1_455
O4W Co2 O5 166.62(10) . 1_455
O3W Co2 O5 89.92(9) . 1_455
O16 Co2 N2 85.37(10) 2_145 .
O4W Co2 N2 86.42(10) . .
O3W Co2 N2 176.52(10) . .
O5 Co2 N2 91.81(9) 1_455 .
O16 Co2 O10 177.26(10) 2_145 1_756
O4W Co2 O10 86.35(10) . 1_756
O3W Co2 O10 84.57(9) . 1_756
O5 Co2 O10 80.48(8) 1_455 1_756
N2 Co2 O10 92.73(9) . 1_756
O8 Co3 O5W 93.96(10) . .
O8 Co3 O6W 99.92(10) . .
O5W Co3 O6W 90.30(10) . .
O8 Co3 O1 95.25(9) . .
O5W Co3 O1 170.29(9) . .
O6W Co3 O1 91.15(9) . .
O8 Co3 N1 85.81(10) . 1_455
O5W Co3 N1 86.34(10) . 1_455
O6W Co3 N1 173.56(10) . 1_455
O1 Co3 N1 91.26(9) . 1_455
O8 Co3 O13 174.16(9) . .
O5W Co3 O13 90.46(9) . .
O6W Co3 O13 83.86(9) . .
O1 Co3 O13 80.15(8) . .
N1 Co3 O13 90.67(9) 1_455 .
O11 Co4 O8W 95.53(10) . .
O11 Co4 O7W 98.81(9) . .
O8W Co4 O7W 89.56(10) . .
O11 Co4 O13 94.34(9) . .
O8W Co4 O13 170.04(9) . .
O7W Co4 O13 90.29(9) . .
O11 Co4 N4 86.61(10) . 1_655
O8W Co4 N4 87.19(10) . 1_655
O7W Co4 N4 173.93(10) . 1_655
O13 Co4 N4 92.03(9) . 1_655
O11 Co4 O1 173.97(9) . .
O8W Co4 O1 90.08(9) . .
O7W Co4 O1 83.42(9) . .
O13 Co4 O1 80.01(8) . .
N4 Co4 O1 91.46(9) 1_655 .
C12 O1 Co3 123.8(2) . .
C12 O1 Co4 123.0(2) . .
Co3 O1 Co4 99.64(9) . .
C13 O4 Co1 132.8(2) . .
C25 O5 Co2 122.8(2) . 1_655
C25 O5 Co1 123.4(2) . 2_556
Co2 O5 Co1 99.45(9) 1_655 2_556
C26 O8 Co3 134.7(2) . .
C38 O10 Co1 127.4(2) . 2_255
C38 O10 Co2 121.4(2) . 1_354
Co1 O10 Co2 99.94(9) 2_255 1_354
C39 O11 Co4 130.9(2) . .
C51 O13 Co4 121.3(2) . .
C51 O13 Co3 123.7(2) . .
Co4 O13 Co3 100.20(9) . .
C52 O16 Co2 135.1(2) . 2_145
C5 N1 C1 117.0(3) . .
C5 N1 Co3 122.3(2) . 1_655
C1 N1 Co3 120.2(2) . 1_655
C14 N2 C18 116.6(3) . .
C14 N2 Co2 120.0(2) . .
C18 N2 Co2 123.0(2) . .
C31 N3 C27 117.0(3) . .
C31 N3 Co1 120.4(2) . 2_355
C27 N3 Co1 121.8(2) . 2_355
C44 N4 C40 116.7(3) . .
C44 N4 Co4 123.9(2) . 1_455
C40 N4 Co4 119.0(2) . 1_455
N1 C1 C2 123.2(3) . .
C1 C2 C3 118.1(3) . .
C1 C2 C12 120.8(3) . .
C3 C2 C12 121.0(3) . .
C4 C3 C2 120.0(3) . .
C3 C4 C5 117.2(3) . .
C3 C4 C6 123.3(3) . .
C5 C4 C6 119.5(3) . .
N1 C5 C4 124.4(3) . .
C7 C6 C11 119.0(3) . .
C7 C6 C4 121.1(3) . .
C11 C6 C4 119.9(3) . .
C6 C7 C8 120.6(3) . .
C7 C8 C9 120.5(3) . .
C10 C9 C8 118.9(3) . .
C10 C9 C13 120.9(3) . .
C8 C9 C13 120.1(3) . .
C9 C10 C11 120.5(3) . .
C10 C11 C6 120.6(3) . .
O2 C12 O1 124.5(3) . .
O2 C12 C2 119.1(3) . .
O1 C12 C2 116.3(3) . .
O3 C13 O4 124.7(3) . .
O3 C13 C9 118.1(3) . .
O4 C13 C9 117.2(3) . .
N2 C14 C15 123.6(3) . .
C14 C15 C16 117.9(3) . .
C14 C15 C25 121.0(3) . .
C16 C15 C25 120.9(3) . .
C17 C16 C15 119.9(3) . .
C18 C17 C16 117.2(3) . .
C18 C17 C19 120.6(3) . .
C16 C17 C19 122.2(3) . .
N2 C18 C17 124.6(3) . .
C20 C19 C24 119.0(3) . .
C20 C19 C17 120.1(3) . .
C24 C19 C17 120.9(3) . .
C19 C20 C21 120.5(3) . .
C20 C21 C22 120.3(3) . .
C23 C22 C21 118.5(3) . .
C23 C22 C26 121.2(3) . .
C21 C22 C26 120.3(3) . .
C24 C23 C22 121.0(3) . .
C23 C24 C19 120.6(3) . .
O6 C25 O5 125.1(3) . .
O6 C25 C15 119.1(3) . .
O5 C25 C15 115.8(3) . .
O7 C26 O8 124.8(3) . .
O7 C26 C22 118.3(3) . .
O8 C26 C22 116.9(3) . .
N3 C27 C28 123.2(3) . .
C27 C28 C29 118.5(3) . .
C27 C28 C38 120.3(3) . .
C29 C28 C38 121.0(3) . .
C30 C29 C28 119.3(3) . .
C29 C30 C31 117.7(3) . .
C29 C30 C32 124.2(3) . .
C31 C30 C32 118.0(3) . .
N3 C31 C30 124.1(3) . .
C37 C32 C33 118.8(3) . .
C37 C32 C30 119.9(3) . .
C33 C32 C30 121.1(3) . .
C32 C33 C34 120.0(3) . .
C35 C34 C33 121.0(3) . .
C34 C35 C36 118.8(3) . .
C34 C35 C39 121.3(3) . .
C36 C35 C39 119.9(3) . .
C37 C36 C35 120.0(3) . .
C32 C37 C36 121.4(3) . .
O9 C38 O10 124.8(3) . .
O9 C38 C28 119.1(3) . .
O10 C38 C28 116.1(3) . .
O11 C39 O12 124.7(3) . .
O11 C39 C35 117.9(3) . .
O12 C39 C35 117.4(3) . .
N4 C40 C41 123.5(3) . .
C40 C41 C42 118.1(3) . .
C40 C41 C51 121.8(3) . .
C42 C41 C51 120.0(3) . .
C41 C42 C43 120.1(3) . .
C44 C43 C42 116.9(3) . .
C44 C43 C45 121.7(3) . .
C42 C43 C45 121.4(3) . .
N4 C44 C43 124.5(3) . .
C46 C45 C50 118.7(3) . .
C46 C45 C43 120.2(3) . .
C50 C45 C43 121.1(3) . .
C45 C46 C47 121.3(3) . .
C46 C47 C48 120.0(3) . .
C47 C48 C49 119.2(3) . .
C47 C48 C52 120.7(3) . .
C49 C48 C52 120.1(3) . .
C50 C49 C48 120.6(3) . .
C49 C50 C45 120.3(3) . .
O14 C51 O13 125.1(3) . .
O14 C51 C41 118.9(3) . .
O13 C51 C41 116.0(3) . .
O15 C52 O16 125.3(3) . .
O15 C52 C48 118.5(3) . .
O16 C52 C48 116.1(3) . .

loop_
_geom_bond_atom_site_label_1
_geom_bond_atom_site_label_2
_geom_bond_distance
_geom_bond_site_symmetry_2
Co1 O4 2.069(2) .
Co1 O2W 2.088(2) .
Co1 O1W 2.095(2) .
Co1 O10 2.128(2) 2_255
Co1 N3 2.152(3) 2_355
Co1 O5 2.195(2) 2_556
Co2 O16 2.049(2) 2_145
Co2 O4W 2.080(3) .
Co2 O3W 2.111(2) .
Co2 O5 2.128(2) 1_455
Co2 N2 2.162(3) .
Co2 O10 2.179(2) 1_756
Co3 O8 2.063(2) .
Co3 O5W 2.091(2) .
Co3 O6W 2.100(2) .
Co3 O1 2.136(2) .
Co3 N1 2.158(3) 1_455
Co3 O13 2.192(2) .
Co4 O11 2.071(2) .
Co4 O8W 2.076(2) .
Co4 O7W 2.107(2) .
Co4 O13 2.130(2) .
Co4 N4 2.175(3) 1_655
Co4 O1 2.204(2) .
O1 C12 1.297(4) .
O2 C12 1.234(4) .
O3 C13 1.255(4) .
O4 C13 1.267(4) .
O5 C25 1.292(4) .
O5 Co2 2.128(2) 1_655
O5 Co1 2.195(2) 2_556
O6 C25 1.233(4) .
O7 C26 1.250(4) .
O8 C26 1.263(4) .
O9 C38 1.227(4) .
O10 C38 1.296(4) .
O10 Co1 2.128(2) 2_255
O10 Co2 2.179(2) 1_354
O11 C39 1.252(4) .
O12 C39 1.259(4) .
O13 C51 1.287(4) .
O14 C51 1.232(4) .
O15 C52 1.241(4) .
O16 C52 1.250(4) .
O16 Co2 2.049(2) 2_145
N1 C5 1.335(4) .
N1 C1 1.353(4) .
N1 Co3 2.158(3) 1_655
N2 C14 1.343(4) .
N2 C18 1.343(4) .
N3 C31 1.341(4) .
N3 C27 1.352(4) .
N3 Co1 2.152(3) 2_355
N4 C44 1.346(4) .
N4 C40 1.348(4) .
N4 Co4 2.175(3) 1_455
C1 C2 1.378(4) .
C2 C3 1.393(4) .
C2 C12 1.498(4) .
C3 C4 1.383(5) .
C4 C5 1.388(5) .
C4 C6 1.486(4) .
C6 C7 1.385(5) .
C6 C11 1.387(5) .
C7 C8 1.387(5) .
C8 C9 1.390(5) .
C9 C10 1.385(5) .
C9 C13 1.503(4) .
C10 C11 1.388(5) .
C14 C15 1.381(5) .
C15 C16 1.390(4) .
C15 C25 1.501(4) .
C16 C17 1.384(5) .
C17 C18 1.379(5) .
C17 C19 1.488(4) .
C19 C20 1.383(5) .
C19 C24 1.382(5) .
C20 C21 1.394(5) .
C21 C22 1.393(5) .
C22 C23 1.382(5) .
C22 C26 1.501(4) .
C23 C24 1.385(5) .
C27 C28 1.376(4) .
C28 C29 1.402(4) .
C28 C38 1.505(4) .
C29 C30 1.384(5) .
C30 C31 1.388(5) .
C30 C32 1.489(4) .
C32 C37 1.380(5) .
C32 C33 1.390(5) .
C33 C34 1.392(5) .
C34 C35 1.387(5) .
C35 C36 1.392(5) .
C35 C39 1.505(4) .
C36 C37 1.386(5) .
C40 C41 1.380(5) .
C41 C42 1.388(4) .
C41 C51 1.503(4) .
C42 C43 1.392(5) .
C43 C44 1.387(5) .
C43 C45 1.485(4) .
C45 C46 1.384(5) .
C45 C50 1.395(5) .
C46 C47 1.390(5) .
C47 C48 1.388(5) .
C48 C49 1.393(5) .
C48 C52 1.516(4) .
C49 C50 1.390(5) .
